data_4314476
loop_
_publ_author_name
'Michael F. Primik'
'Gerhard M\"uhlgassner'
'Michael A. Jakupec'
'Olivier Zava'
'Paul J. Dyson'
'Vladimir B. Arion'
'Bernhard K. Keppler'

_publ_section_title
;
 Highly Cytotoxic Copper(II) Complexes with Modified Paullone Ligands
;
_journal_name_full 'Inorganic Chemistry'
_journal_page_first 302
_journal_page_last 311
_journal_paper_doi 10.1021/ic902042a
_journal_volume 49
_journal_year 2010
_chemical_formula_moiety 'C20 H21 Br Cl2 Cu N4'
_chemical_formula_sum 'C20 H21 Br Cl2 Cu N4'
_chemical_formula_weight 531.76
_chemical_name_systematic
; 
9-Bromo-6-N-(2-N',N'-dimethylamino)-7,12-dihydroindolo[3,2-d][1]
benzazepino-dichlorido-copper(II)  
;
_space_group_IT_number 2
_symmetry_cell_setting triclinic
_symmetry_space_group_name_Hall '-P 1'
_symmetry_space_group_name_H-M 'P -1'
_atom_sites_solution_hydrogens geom
_atom_sites_solution_primary direct
_atom_sites_solution_secondary difmap
_audit_creation_method SHELXL-97
_cell_angle_alpha 113.613(4)
_cell_angle_beta 93.568(4)
_cell_angle_gamma 115.547(3)
_cell_formula_units_Z 2
_cell_length_a 10.1511(5)
_cell_length_b 10.8098(6)
_cell_length_c 11.7944(9)
_cell_measurement_reflns_used 922
_cell_measurement_temperature 100(2)
_cell_measurement_theta_max 30.66
_cell_measurement_theta_min 2.35
_cell_volume 1025.79(13)
_computing_structure_refinement 'SHELXL-97 (Sheldrick, 1997)'
_computing_structure_solution 'SHELXS-97 (Sheldrick, 1990)'
_diffrn_ambient_temperature 100(2)
_diffrn_measured_fraction_theta_full 0.991
_diffrn_measured_fraction_theta_max 0.991
_diffrn_radiation_monochromator graphite
_diffrn_radiation_source 'fine-focus sealed tube'
_diffrn_radiation_type MoK\a
_diffrn_radiation_wavelength 0.71073
_diffrn_reflns_av_R_equivalents 0.0603
_diffrn_reflns_av_sigmaI/netI 0.0487
_diffrn_reflns_limit_h_max 14
_diffrn_reflns_limit_h_min -14
_diffrn_reflns_limit_k_max 15
_diffrn_reflns_limit_k_min -15
_diffrn_reflns_limit_l_max 16
_diffrn_reflns_limit_l_min -16
_diffrn_reflns_number 40020
_diffrn_reflns_theta_full 30.16
_diffrn_reflns_theta_max 30.16
_diffrn_reflns_theta_min 2.58
_exptl_absorpt_coefficient_mu 3.287
_exptl_absorpt_correction_T_max 0.9078
_exptl_absorpt_correction_T_min 0.6384
_exptl_absorpt_correction_type multi-scan
_exptl_absorpt_process_details SADABS
_exptl_crystal_colour green
_exptl_crystal_density_diffrn 1.722
_exptl_crystal_density_method 'not measured'
_exptl_crystal_description plate
_exptl_crystal_F_000 534
_exptl_crystal_size_max 0.15
_exptl_crystal_size_mid 0.08
_exptl_crystal_size_min 0.03
_refine_diff_density_max 0.699
_refine_diff_density_min -0.655
_refine_diff_density_rms 0.106
_refine_ls_extinction_method none
_refine_ls_goodness_of_fit_ref 1.019
_refine_ls_hydrogen_treatment constr
_refine_ls_matrix_type full
_refine_ls_number_parameters 253
_refine_ls_number_reflns 6020
_refine_ls_number_restraints 0
_refine_ls_restrained_S_all 1.019
_refine_ls_R_factor_all 0.0617
_refine_ls_R_factor_gt 0.0337
_refine_ls_shift/su_max 0.000
_refine_ls_shift/su_mean 0.000
_refine_ls_structure_factor_coef Fsqd
_refine_ls_weighting_details 'calc w=1/[\s^2^(Fo^2^)+(0.0317P)^2^+0.8983P] where P=(Fo^2^+2Fc^2^)/3'
_refine_ls_weighting_scheme calc
_refine_ls_wR_factor_gt 0.0706
_refine_ls_wR_factor_ref 0.0800
_reflns_number_gt 4425
_reflns_number_total 6020
_reflns_threshold_expression >2sigma(I)
_cod_data_source_file ic902042a_si_002_1.cif
_cod_data_source_block MIPR024
_cod_original_cell_volume 1025.78(11)
_cod_database_code 4314476

loop_
_symmetry_equiv_pos_as_xyz
'x, y, z'
'-x, -y, -z'

loop_
_atom_site_label
_atom_site_type_symbol
_atom_site_fract_x
_atom_site_fract_y
_atom_site_fract_z
_atom_site_U_iso_or_equiv
_atom_site_adp_type
_atom_site_occupancy
_atom_site_symmetry_multiplicity
_atom_site_calc_flag
_atom_site_refinement_flags
_atom_site_disorder_assembly
_atom_site_disorder_group
Br1 Br 0.71562(3) 0.96997(3) 0.45316(2) 0.02114(8) Uani 1 1 d . . .
Cu1 Cu 0.13097(3) 0.35900(4) 0.21795(3) 0.01438(8) Uani 1 1 d . . .
Cl1 Cl -0.01998(7) 0.30733(7) 0.03573(6) 0.01729(13) Uani 1 1 d . . .
Cl2 Cl 0.20737(8) 0.60924(8) 0.33275(6) 0.02485(15) Uani 1 1 d . . .
N1 N 0.7174(2) 0.4017(2) 0.0709(2) 0.0155(4) Uani 1 1 d . . .
H1 H 0.7901 0.3806 0.0512 0.019 Uiso 1 1 calc R . .
N2 N 0.2714(2) 0.0485(2) -0.00260(19) 0.0145(4) Uani 1 1 d . . .
H200 H 0.2286 -0.0246 0.0202 0.017 Uiso 1 1 calc R . .
N3 N 0.1713(2) 0.1847(2) 0.13715(19) 0.0139(4) Uani 1 1 d . . .
N4 N 0.1458(2) 0.3159(2) 0.36969(19) 0.0162(4) Uani 1 1 d . . .
C1 C 0.7196(3) 0.7903(3) 0.3334(2) 0.0160(5) Uani 1 1 d . . .
C2 C 0.8619(3) 0.8009(3) 0.3327(2) 0.0171(5) Uani 1 1 d . . .
H2 H 0.9514 0.8952 0.3915 0.021 Uiso 1 1 calc R . .
C3 C 0.8741(3) 0.6766(3) 0.2481(2) 0.0172(5) Uani 1 1 d . . .
H3 H 0.9703 0.6832 0.2467 0.021 Uiso 1 1 calc R . .
C4 C 0.7380(3) 0.5401(3) 0.1642(2) 0.0147(5) Uani 1 1 d . . .
C5 C 0.5627(3) 0.3008(3) 0.0131(2) 0.0147(5) Uani 1 1 d . . .
C6 C 0.4968(3) 0.1397(3) -0.0863(2) 0.0147(5) Uani 1 1 d . . .
C7 C 0.5721(3) 0.0973(3) -0.1784(2) 0.0177(5) Uani 1 1 d . . .
H7 H 0.6648 0.1756 -0.1772 0.021 Uiso 1 1 calc R . .
C8 C 0.5138(3) -0.0557(3) -0.2704(2) 0.0214(6) Uani 1 1 d . . .
H8 H 0.5646 -0.0820 -0.3333 0.026 Uiso 1 1 calc R . .
C9 C 0.3805(3) -0.1711(3) -0.2708(2) 0.0220(6) Uani 1 1 d . . .
H9 H 0.3423 -0.2771 -0.3318 0.026 Uiso 1 1 calc R . .
C10 C 0.3031(3) -0.1323(3) -0.1825(2) 0.0183(5) Uani 1 1 d . . .
H10 H 0.2116 -0.2121 -0.1839 0.022 Uiso 1 1 calc R . .
C11 C 0.3577(3) 0.0228(3) -0.0913(2) 0.0141(5) Uani 1 1 d . . .
C12 C 0.2462(3) 0.1704(3) 0.0515(2) 0.0130(5) Uani 1 1 d . . .
C13 C 0.1324(3) 0.0814(3) 0.1958(2) 0.0165(5) Uani 1 1 d . . .
H13A H 0.2239 0.0798 0.2276 0.020 Uiso 1 1 calc R . .
H13B H 0.0544 -0.0261 0.1311 0.020 Uiso 1 1 calc R . .
C14 C 0.0712(3) 0.1434(3) 0.3076(2) 0.0185(5) Uani 1 1 d . . .
H14A H -0.0401 0.0975 0.2752 0.022 Uiso 1 1 calc R . .
H14B H 0.0898 0.1118 0.3722 0.022 Uiso 1 1 calc R . .
C15 C 0.3083(3) 0.3898(3) 0.4381(3) 0.0246(6) Uani 1 1 d . . .
H15A H 0.3609 0.3540 0.3768 0.037 Uiso 1 1 calc R . .
H15B H 0.3163 0.3609 0.5061 0.037 Uiso 1 1 calc R . .
H15C H 0.3552 0.5032 0.4768 0.037 Uiso 1 1 calc R . .
C16 C 0.0661(3) 0.3693(3) 0.4619(2) 0.0228(6) Uani 1 1 d . . .
H16A H -0.0415 0.3200 0.4165 0.034 Uiso 1 1 calc R . .
H16B H 0.1127 0.4828 0.5004 0.034 Uiso 1 1 calc R . .
H16C H 0.0743 0.3407 0.5300 0.034 Uiso 1 1 calc R . .
C17 C 0.3147(3) 0.2961(3) 0.0139(2) 0.0139(5) Uani 1 1 d . . .
H17A H 0.2788 0.3716 0.0507 0.017 Uiso 1 1 calc R . .
H17B H 0.2847 0.2509 -0.0813 0.017 Uiso 1 1 calc R . .
C18 C 0.4842(3) 0.3755(3) 0.0654(2) 0.0129(5) Uani 1 1 d . . .
C19 C 0.5932(3) 0.5289(3) 0.1645(2) 0.0128(5) Uani 1 1 d . . .
C20 C 0.5837(3) 0.6574(3) 0.2511(2) 0.0138(5) Uani 1 1 d . . .
H20 H 0.4885 0.6532 0.2532 0.017 Uiso 1 1 calc R . .

loop_
_atom_site_aniso_label
_atom_site_aniso_U_11
_atom_site_aniso_U_22
_atom_site_aniso_U_33
_atom_site_aniso_U_23
_atom_site_aniso_U_13
_atom_site_aniso_U_12
Br1 0.02169(14) 0.01827(14) 0.01753(13) 0.00362(10) 0.00301(10) 0.01005(11)
Cu1 0.01509(15) 0.01477(16) 0.01441(14) 0.00628(12) 0.00519(11) 0.00881(13)
Cl1 0.0159(3) 0.0207(3) 0.0184(3) 0.0092(2) 0.0046(2) 0.0117(2)
Cl2 0.0285(4) 0.0168(3) 0.0261(3) 0.0062(3) 0.0077(3) 0.0126(3)
N1 0.0112(10) 0.0188(11) 0.0181(10) 0.0085(9) 0.0057(8) 0.0088(9)
N2 0.0175(10) 0.0145(10) 0.0155(10) 0.0087(8) 0.0079(8) 0.0093(9)
N3 0.0154(10) 0.0148(10) 0.0134(9) 0.0074(8) 0.0059(8) 0.0081(8)
N4 0.0173(10) 0.0177(11) 0.0126(9) 0.0061(8) 0.0044(8) 0.0091(9)
C1 0.0200(12) 0.0150(12) 0.0132(11) 0.0065(9) 0.0041(9) 0.0090(10)
C2 0.0157(12) 0.0187(13) 0.0161(11) 0.0100(10) 0.0031(9) 0.0066(10)
C3 0.0119(11) 0.0239(14) 0.0184(12) 0.0130(11) 0.0029(9) 0.0084(10)
C4 0.0151(11) 0.0190(13) 0.0153(11) 0.0103(10) 0.0051(9) 0.0107(10)
C5 0.0126(11) 0.0184(13) 0.0172(11) 0.0107(10) 0.0064(9) 0.0088(10)
C6 0.0157(11) 0.0206(13) 0.0144(11) 0.0096(10) 0.0048(9) 0.0131(10)
C7 0.0157(12) 0.0260(14) 0.0163(11) 0.0109(11) 0.0065(9) 0.0132(11)
C8 0.0225(13) 0.0309(15) 0.0151(12) 0.0073(11) 0.0080(10) 0.0196(12)
C9 0.0235(14) 0.0194(14) 0.0179(12) 0.0014(10) 0.0046(10) 0.0135(11)
C10 0.0171(12) 0.0177(13) 0.0177(12) 0.0061(10) 0.0043(10) 0.0091(10)
C11 0.0162(12) 0.0187(12) 0.0120(10) 0.0081(10) 0.0048(9) 0.0115(10)
C12 0.0131(11) 0.0140(12) 0.0111(10) 0.0051(9) 0.0013(9) 0.0070(9)
C13 0.0198(12) 0.0157(12) 0.0190(12) 0.0101(10) 0.0079(10) 0.0107(10)
C14 0.0205(13) 0.0192(13) 0.0173(12) 0.0096(10) 0.0084(10) 0.0099(11)
C15 0.0201(13) 0.0274(15) 0.0204(13) 0.0077(11) -0.0009(10) 0.0115(12)
C16 0.0289(15) 0.0276(15) 0.0161(12) 0.0086(11) 0.0120(11) 0.0182(13)
C17 0.0130(11) 0.0165(12) 0.0151(11) 0.0078(10) 0.0050(9) 0.0093(10)
C18 0.0135(11) 0.0155(12) 0.0144(11) 0.0088(9) 0.0064(9) 0.0090(10)
C19 0.0118(11) 0.0165(12) 0.0134(11) 0.0098(9) 0.0051(9) 0.0070(10)
C20 0.0130(11) 0.0193(13) 0.0145(11) 0.0113(10) 0.0056(9) 0.0093(10)

loop_
_atom_type_symbol
_atom_type_description
_atom_type_scat_dispersion_real
_atom_type_scat_dispersion_imag
_atom_type_scat_source
C C 0.0033 0.0016 'International Tables Vol C Tables 4.2.6.8 and 6.1.1.4'
H H 0.0000 0.0000 'International Tables Vol C Tables 4.2.6.8 and 6.1.1.4'
N N 0.0061 0.0033 'International Tables Vol C Tables 4.2.6.8 and 6.1.1.4'
Cl Cl 0.1484 0.1585 'International Tables Vol C Tables 4.2.6.8 and 6.1.1.4'
Cu Cu 0.3201 1.2651 'International Tables Vol C Tables 4.2.6.8 and 6.1.1.4'
Br Br -0.2901 2.4595 'International Tables Vol C Tables 4.2.6.8 and 6.1.1.4'

loop_
_geom_angle_atom_site_label_1
_geom_angle_atom_site_label_2
_geom_angle_atom_site_label_3
_geom_angle
_geom_angle_site_symmetry_1
_geom_angle_site_symmetry_3
_geom_angle_publ_flag
N3 Cu1 N4 81.77(9) . . ?
N3 Cu1 Cl2 151.99(6) . . ?
N4 Cu1 Cl2 96.72(6) . . ?
N3 Cu1 Cl1 96.96(6) . . ?
N4 Cu1 Cl1 147.45(6) . . ?
Cl2 Cu1 Cl1 98.83(3) . . ?
C4 N1 C5 108.2(2) . . ?
C4 N1 H1 125.9 . . ?
C5 N1 H1 125.9 . . ?
C12 N2 C11 128.9(2) . . ?
C12 N2 H200 115.6 . . ?
C11 N2 H200 115.6 . . ?
C12 N3 C13 119.9(2) . . ?
C12 N3 Cu1 124.57(18) . . ?
C13 N3 Cu1 114.79(15) . . ?
C16 N4 C15 109.6(2) . . ?
C16 N4 C14 109.4(2) . . ?
C15 N4 C14 111.1(2) . . ?
C16 N4 Cu1 114.04(17) . . ?
C15 N4 Cu1 109.14(17) . . ?
C14 N4 Cu1 103.47(15) . . ?
C20 C1 C2 123.1(2) . . ?
C20 C1 Br1 119.22(19) . . ?
C2 C1 Br1 117.65(18) . . ?
C3 C2 C1 121.1(2) . . ?
C3 C2 H2 119.5 . . ?
C1 C2 H2 119.5 . . ?
C2 C3 C4 117.0(2) . . ?
C2 C3 H3 121.5 . . ?
C4 C3 H3 121.5 . . ?
N1 C4 C3 129.1(2) . . ?
N1 C4 C19 108.8(2) . . ?
C3 C4 C19 122.1(2) . . ?
C18 C5 N1 109.6(2) . . ?
C18 C5 C6 126.4(2) . . ?
N1 C5 C6 123.9(2) . . ?
C7 C6 C11 118.7(2) . . ?
C7 C6 C5 120.5(2) . . ?
C11 C6 C5 120.8(2) . . ?
C8 C7 C6 121.2(3) . . ?
C8 C7 H7 119.4 . . ?
C6 C7 H7 119.4 . . ?
C7 C8 C9 119.7(2) . . ?
C7 C8 H8 120.1 . . ?
C9 C8 H8 120.1 . . ?
C10 C9 C8 120.2(2) . . ?
C10 C9 H9 119.9 . . ?
C8 C9 H9 119.9 . . ?
C9 C10 C11 120.9(3) . . ?
C9 C10 H10 119.6 . . ?
C11 C10 H10 119.6 . . ?
C10 C11 C6 119.2(2) . . ?
C10 C11 N2 116.0(2) . . ?
C6 C11 N2 124.6(2) . . ?
N3 C12 N2 123.1(2) . . ?
N3 C12 C17 119.4(2) . . ?
N2 C12 C17 117.4(2) . . ?
N3 C13 C14 107.9(2) . . ?
N3 C13 H13A 110.1 . . ?
C14 C13 H13A 110.1 . . ?
N3 C13 H13B 110.1 . . ?
C14 C13 H13B 110.1 . . ?
H13A C13 H13B 108.4 . . ?
N4 C14 C13 110.9(2) . . ?
N4 C14 H14A 109.5 . . ?
C13 C14 H14A 109.5 . . ?
N4 C14 H14B 109.5 . . ?
C13 C14 H14B 109.5 . . ?
H14A C14 H14B 108.0 . . ?
N4 C15 H15A 109.5 . . ?
N4 C15 H15B 109.5 . . ?
H15A C15 H15B 109.5 . . ?
N4 C15 H15C 109.5 . . ?
H15A C15 H15C 109.5 . . ?
H15B C15 H15C 109.5 . . ?
N4 C16 H16A 109.5 . . ?
N4 C16 H16B 109.5 . . ?
H16A C16 H16B 109.5 . . ?
N4 C16 H16C 109.5 . . ?
H16A C16 H16C 109.5 . . ?
H16B C16 H16C 109.5 . . ?
C12 C17 C18 107.42(19) . . ?
C12 C17 H17A 110.2 . . ?
C18 C17 H17A 110.2 . . ?
C12 C17 H17B 110.2 . . ?
C18 C17 H17B 110.2 . . ?
H17A C17 H17B 108.5 . . ?
C5 C18 C19 107.5(2) . . ?
C5 C18 C17 120.7(2) . . ?
C19 C18 C17 131.7(2) . . ?
C20 C19 C4 119.8(2) . . ?
C20 C19 C18 134.4(2) . . ?
C4 C19 C18 105.8(2) . . ?
C1 C20 C19 116.9(2) . . ?
C1 C20 H20 121.6 . . ?
C19 C20 H20 121.6 . . ?

loop_
_geom_bond_atom_site_label_1
_geom_bond_atom_site_label_2
_geom_bond_distance
_geom_bond_site_symmetry_2
_geom_bond_publ_flag
Br1 C1 1.909(3) . ?
Cu1 N3 1.975(2) . ?
Cu1 N4 2.034(2) . ?
Cu1 Cl2 2.2085(7) . ?
Cu1 Cl1 2.2736(7) . ?
N1 C4 1.369(3) . ?
N1 C5 1.384(3) . ?
N1 H1 0.8800 . ?
N2 C12 1.359(3) . ?
N2 C11 1.424(3) . ?
N2 H200 0.8800 . ?
N3 C12 1.302(3) . ?
N3 C13 1.467(3) . ?
N4 C16 1.477(3) . ?
N4 C15 1.480(3) . ?
N4 C14 1.485(3) . ?
C1 C20 1.384(3) . ?
C1 C2 1.400(4) . ?
C2 C3 1.379(4) . ?
C2 H2 0.9500 . ?
C3 C4 1.403(3) . ?
C3 H3 0.9500 . ?
C4 C19 1.423(3) . ?
C5 C18 1.373(3) . ?
C5 C6 1.454(3) . ?
C6 C7 1.408(3) . ?
C6 C11 1.409(4) . ?
C7 C8 1.379(4) . ?
C7 H7 0.9500 . ?
C8 C9 1.389(4) . ?
C8 H8 0.9500 . ?
C9 C10 1.383(4) . ?
C9 H9 0.9500 . ?
C10 C11 1.398(3) . ?
C10 H10 0.9500 . ?
C12 C17 1.494(3) . ?
C13 C14 1.526(4) . ?
C13 H13A 0.9900 . ?
C13 H13B 0.9900 . ?
C14 H14A 0.9900 . ?
C14 H14B 0.9900 . ?
C15 H15A 0.9800 . ?
C15 H15B 0.9800 . ?
C15 H15C 0.9800 . ?
C16 H16A 0.9800 . ?
C16 H16B 0.9800 . ?
C16 H16C 0.9800 . ?
C17 C18 1.498(3) . ?
C17 H17A 0.9900 . ?
C17 H17B 0.9900 . ?
C18 C19 1.429(3) . ?
C19 C20 1.405(3) . ?
C20 H20 0.9500 . ?

loop_
_geom_torsion_atom_site_label_1
_geom_torsion_atom_site_label_2
_geom_torsion_atom_site_label_3
_geom_torsion_atom_site_label_4
_geom_torsion
_geom_torsion_site_symmetry_1
_geom_torsion_site_symmetry_2
_geom_torsion_site_symmetry_3
_geom_torsion_site_symmetry_4
_geom_torsion_publ_flag
N4 Cu1 N3 C12 -147.8(2) . . . . ?
Cl2 Cu1 N3 C12 -59.0(3) . . . . ?
Cl1 Cu1 N3 C12 65.00(19) . . . . ?
N4 Cu1 N3 C13 22.40(16) . . . . ?
Cl2 Cu1 N3 C13 111.25(18) . . . . ?
Cl1 Cu1 N3 C13 -124.78(15) . . . . ?
N3 Cu1 N4 C16 -156.63(19) . . . . ?
Cl2 Cu1 N4 C16 51.58(18) . . . . ?
Cl1 Cu1 N4 C16 -66.6(2) . . . . ?
N3 Cu1 N4 C15 80.44(17) . . . . ?
Cl2 Cu1 N4 C15 -71.35(17) . . . . ?
Cl1 Cu1 N4 C15 170.50(13) . . . . ?
N3 Cu1 N4 C14 -37.94(15) . . . . ?
Cl2 Cu1 N4 C14 170.27(14) . . . . ?
Cl1 Cu1 N4 C14 52.1(2) . . . . ?
C20 C1 C2 C3 0.1(4) . . . . ?
Br1 C1 C2 C3 -179.33(19) . . . . ?
C1 C2 C3 C4 -0.5(4) . . . . ?
C5 N1 C4 C3 179.8(3) . . . . ?
C5 N1 C4 C19 -1.2(3) . . . . ?
C2 C3 C4 N1 179.4(2) . . . . ?
C2 C3 C4 C19 0.5(4) . . . . ?
C4 N1 C5 C18 2.2(3) . . . . ?
C4 N1 C5 C6 -176.8(2) . . . . ?
C18 C5 C6 C7 145.8(3) . . . . ?
N1 C5 C6 C7 -35.3(4) . . . . ?
C18 C5 C6 C11 -35.0(4) . . . . ?
N1 C5 C6 C11 143.9(2) . . . . ?
C11 C6 C7 C8 -1.5(4) . . . . ?
C5 C6 C7 C8 177.8(2) . . . . ?
C6 C7 C8 C9 -1.6(4) . . . . ?
C7 C8 C9 C10 2.6(4) . . . . ?
C8 C9 C10 C11 -0.4(4) . . . . ?
C9 C10 C11 C6 -2.7(4) . . . . ?
C9 C10 C11 N2 -178.0(2) . . . . ?
C7 C6 C11 C10 3.6(3) . . . . ?
C5 C6 C11 C10 -175.6(2) . . . . ?
C7 C6 C11 N2 178.5(2) . . . . ?
C5 C6 C11 N2 -0.7(4) . . . . ?
C12 N2 C11 C10 -145.8(2) . . . . ?
C12 N2 C11 C6 39.1(4) . . . . ?
C13 N3 C12 N2 10.5(3) . . . . ?
Cu1 N3 C12 N2 -179.73(16) . . . . ?
C13 N3 C12 C17 -166.7(2) . . . . ?
Cu1 N3 C12 C17 3.1(3) . . . . ?
C11 N2 C12 N3 -176.2(2) . . . . ?
C11 N2 C12 C17 1.0(3) . . . . ?
C12 N3 C13 C14 170.1(2) . . . . ?
Cu1 N3 C13 C14 -0.6(2) . . . . ?
C16 N4 C14 C13 170.4(2) . . . . ?
C15 N4 C14 C13 -68.5(3) . . . . ?
Cu1 N4 C14 C13 48.5(2) . . . . ?
N3 C13 C14 N4 -32.4(3) . . . . ?
N3 C12 C17 C18 110.7(2) . . . . ?
N2 C12 C17 C18 -66.6(3) . . . . ?
N1 C5 C18 C19 -2.4(3) . . . . ?
C6 C5 C18 C19 176.6(2) . . . . ?
N1 C5 C18 C17 175.9(2) . . . . ?
C6 C5 C18 C17 -5.2(4) . . . . ?
C12 C17 C18 C5 70.3(3) . . . . ?
C12 C17 C18 C19 -112.0(3) . . . . ?
N1 C4 C19 C20 -179.2(2) . . . . ?
C3 C4 C19 C20 -0.1(4) . . . . ?
N1 C4 C19 C18 -0.3(3) . . . . ?
C3 C4 C19 C18 178.8(2) . . . . ?
C5 C18 C19 C20 -179.7(3) . . . . ?
C17 C18 C19 C20 2.4(5) . . . . ?
C5 C18 C19 C4 1.6(3) . . . . ?
C17 C18 C19 C4 -176.4(2) . . . . ?
C2 C1 C20 C19 0.3(4) . . . . ?
Br1 C1 C20 C19 179.68(18) . . . . ?
C4 C19 C20 C1 -0.2(3) . . . . ?
C18 C19 C20 C1 -178.8(3) . . . . ?
